data_2101992
loop_
_publ_author_name
'Glidewell, Christopher'
'Ferguson, George'
'Gregson, Richard M.'
'Campana, Charles F.'

_publ_section_title
;
 Supramolecular chemistry of amine--phenol adducts; novel
 three-dimensional framework structures in adducts of
 bis(2-aminoethyl)amine with 4,4'-sulfonyldiphenol,
 1,1,1-tris(4-hydroxyphenyl)ethane and 3,5-dihydroxybenzoic acid, and
 in the methanol-solvated adduct of tris(2-aminoethyl)amine with
 4,4'-biphenol
;
_journal_issue 1
_journal_name_full 'Acta Crystallographica Section B'
_journal_page_first 68
_journal_page_last 84
_journal_paper_doi 10.1107/S0108768199009714
_journal_volume 56
_journal_year 2000
_chemical_formula_moiety '2(C12 H10 O4 S), C12 H8 O4 S, C4 H15 N3'
_chemical_formula_sum 'C40 H43 N3 O12 S3'
_chemical_formula_weight 853.95
_chemical_name_systematic
;
Bis(2-aminoethyl)amine-4,4'-sulfonyldiphenol (1/3)
;
_space_group_IT_number 56
_symmetry_cell_setting orthorhombic
_symmetry_space_group_name_Hall '-P 2ab 2ac'
_symmetry_space_group_name_H-M 'P c c n'
_cell_angle_alpha 90.00
_cell_angle_beta 90.00
_cell_angle_gamma 90.00
_cell_formula_units_Z 4
_cell_length_a 13.7305(5)
_cell_length_b 14.9948(6)
_cell_length_c 19.4209(9)
_cell_measurement_reflns_used 25
_cell_measurement_temperature 294.0(10)
_cell_measurement_theta_max 21.42
_cell_measurement_theta_min 10.56
_cell_volume 3998.5(3)
_computing_cell_refinement 'SET4 & CELDIM (Enraf-Nonius, 1992)'
_computing_data_collection 'CAD4 (Enraf-Nonius, 1992)'
_computing_data_reduction 'DATRD2 in NRCVAX96 (Gabe, Le Page, Charland, Lee & White, 1989)'
_computing_molecular_graphics 'NRCVAX96, ORTEP (Johnson, 1976), PLATON (Spek, 1998)'
_computing_publication_material 'NRCVAX96, SHELXL97  and WordPerfect macro PREP8 (Ferguson, 1998)'
_computing_structure_refinement 'NRCVAX96 and SHELXL97 (Sheldrick, 1997b)'
_computing_structure_solution 'SHELXS97 (Sheldrick, 1997a)'
_diffrn_ambient_temperature 294.0(10)
_diffrn_measured_fraction_theta_full .99
_diffrn_measured_fraction_theta_max .99
_diffrn_measurement_device 'Enraf-Nonius CAD-4'
_diffrn_measurement_method \q/2\q
_diffrn_radiation_monochromator graphite
_diffrn_radiation_source 'X-ray tube'
_diffrn_radiation_type 'Mo K\a'
_diffrn_radiation_wavelength .7107
_diffrn_reflns_av_R_equivalents .000
_diffrn_reflns_av_sigmaI/netI .0226
_diffrn_reflns_limit_h_max 17
_diffrn_reflns_limit_h_min 0
_diffrn_reflns_limit_k_max 19
_diffrn_reflns_limit_k_min 0
_diffrn_reflns_limit_l_max 25
_diffrn_reflns_limit_l_min 0
_diffrn_reflns_number 4595
_diffrn_reflns_theta_full 27.42
_diffrn_reflns_theta_max 27.42
_diffrn_reflns_theta_min 2.01
_diffrn_standards_decay_% 'no decay, variation 1.0'
_diffrn_standards_interval_time 240
_diffrn_standards_number 3
_exptl_absorpt_coefficient_mu .253
_exptl_absorpt_correction_T_max 1.0000
_exptl_absorpt_correction_T_min 1.0000
_exptl_absorpt_correction_type none
_exptl_crystal_colour yellow
_exptl_crystal_density_diffrn 1.419
_exptl_crystal_density_method 'not measured'
_exptl_crystal_description block
_exptl_crystal_F_000 1792
_exptl_crystal_size_max .41
_exptl_crystal_size_mid .41
_exptl_crystal_size_min .40
_refine_diff_density_max .284
_refine_diff_density_min -.234
_refine_ls_extinction_coef .0020(3)
_refine_ls_extinction_method SHELXL
_refine_ls_goodness_of_fit_ref 1.042
_refine_ls_hydrogen_treatment constr
_refine_ls_matrix_type full
_refine_ls_number_parameters 302
_refine_ls_number_reflns 4595
_refine_ls_number_restraints 6
_refine_ls_restrained_S_all 1.041
_refine_ls_R_factor_all .0646
_refine_ls_R_factor_gt .0391
_refine_ls_shift/su_max .000
_refine_ls_shift/su_mean .000
_refine_ls_structure_factor_coef Fsqd
_refine_ls_weighting_details 'w=1/[\s^2^(Fo^2^)+(0.0551P)^2^+0.6244P] where P=(Fo^2^+2Fc^2^)/3'
_refine_ls_weighting_scheme calc
_refine_ls_wR_factor_ref .1077
_reflns_number_gt 3159
_reflns_number_total 4595
_reflns_threshold_expression >2\s(I)
_cod_data_source_file na0096.cif
_cod_data_source_block 9810
_cod_database_code 2101992
_cod_database_fobs_code 2101992

loop_
_symmetry_equiv_pos_as_xyz
'x, y, z'
'1/2-x, 1/2-y, z'
'1/2+x, -y, 1/2-z'
'-x, 1/2+y, 1/2-z'
'-x, -y, -z'
'1/2+x, 1/2+y, -z'
'1/2-x, y, 1/2+z'
'x, 1/2-y, 1/2+z'

loop_
_atom_site_label
_atom_site_fract_x
_atom_site_fract_y
_atom_site_fract_z
_atom_site_U_iso_or_equiv
_atom_site_adp_type
_atom_site_calc_flag
_atom_site_refinement_flags
_atom_site_occupancy
_atom_site_disorder_assembly
_atom_site_disorder_group
_atom_site_type_symbol
N1 .3048(3) .0557(2) .2986(2) .0481(10) Uani d PD .50 A -1 N
C2 .2511(4) .1210(4) .2580(4) .069(2) Uani d PD .50 A -1 C
C3 .3071(3) .2045(3) .2464(2) .0572(10) Uani d PD .50 A -1 C
N4 .2451(10) .2700(2) .2121(2) .0772(18) Uani d PD .50 A -1 N
C5 .2894(4) .3585(3) .2100(2) .0680(12) Uani d PD .50 A -1 C
C6 .2682(3) .4058(4) .2755(4) .0556(14) Uani d PD .50 A -1 C
N7 .1648(3) .4041(3) .2925(3) .0747(14) Uani d PD .50 A -1 N
S1 .2500 .2500 .46038(3) .05243(19) Uani d S 1 . . S
O11 .29670(11) .17957(11) .42222(7) .0747(5) Uani d . 1 . . O
O14 -.03963(9) .08335(9) .64074(7) .0572(4) Uani d . 1 . . O
C11 .16364(13) .20056(12) .51435(8) .0435(4) Uani d . 1 . . C
C12 .16358(15) .10917(13) .52380(11) .0581(5) Uani d . 1 . . C
C13 .09555(15) .07048(13) .56593(12) .0617(5) Uani d . 1 . . C
C14 .02545(12) .12113(12) .60010(9) .0450(4) Uani d . 1 . . C
C15 .02731(14) .21310(13) .58994(10) .0519(5) Uani d . 1 . . C
C16 .09532(14) .25233(13) .54797(9) .0508(4) Uani d . 1 . . C
S2 .59820(4) .10219(3) .35832(2) .04981(14) Uani d . 1 . . S
O21 .50476(11) .06029(10) .36764(8) .0690(4) Uani d . 1 . . O
O22 .66654(12) .06396(9) .31071(7) .0663(4) Uani d . 1 . . O
O24 .54328(10) .47638(9) .28015(7) .0546(3) Uani d . 1 . . O
O34 .77739(9) .10225(11) .63285(6) .0584(4) Uani d . 1 . . O
C21 .57837(12) .21348(12) .33431(9) .0416(4) Uani d . 1 . . C
C22 .62341(14) .24728(13) .27612(9) .0491(4) Uani d . 1 . . C
C23 .60986(14) .33513(13) .25869(9) .0517(5) Uani d . 1 . . C
C24 .55164(12) .39045(12) .29860(8) .0416(4) Uani d . 1 . . C
C25 .50524(12) .35554(12) .35635(9) .0427(4) Uani d . 1 . . C
C26 .51899(12) .26757(12) .37403(9) .0451(4) Uani d . 1 . . C
C31 .65288(13) .10675(11) .44011(9) .0438(4) Uani d . 1 . . C
C32 .75036(13) .12870(12) .44667(9) .0459(4) Uani d . 1 . . C
C33 .79360(12) .12864(13) .51077(9) .0467(4) Uani d . 1 . . C
C34 .73928(13) .10644(11) .56885(9) .0431(4) Uani d . 1 . . C
C35 .64068(13) .08705(12) .56184(10) .0494(4) Uani d . 1 . . C
C36 .59795(13) .08748(12) .49786(10) .0490(4) Uani d . 1 . . C
H1A .3532 .0334 .2734 .072 Uiso calc PR .50 A -1 H
H1B .2649 .0119 .3112 .072 Uiso calc PR .50 A -1 H
H1C .3292 .0820 .3359 .072 Uiso calc PR .50 A -1 H
H2A .1908 .1353 .2815 .083 Uiso calc PR .50 A -1 H
H2B .2345 .0949 .2138 .083 Uiso calc PR .50 A -1 H
H3A .3296 .2280 .2901 .069 Uiso calc PR .50 A -1 H
H3B .3637 .1920 .2180 .069 Uiso calc PR .50 A -1 H
H4 .2330 .2517 .1688 .093 Uiso calc PR .50 A -1 H
H5A .2632 .3921 .1715 .082 Uiso calc PR .50 A -1 H
H5B .3592 .3531 .2037 .082 Uiso calc PR .50 A -1 H
H6A .3048 .3781 .3125 .067 Uiso calc PR .50 A -1 H
H6B .2896 .4672 .2717 .067 Uiso calc PR .50 A -1 H
H7A .1325 .4394 .2637 .112 Uiso calc PR .50 A -1 H
H7B .1564 .4232 .3355 .112 Uiso calc PR .50 A -1 H
H7C .1425 .3485 .2888 .112 Uiso calc PR .50 A -1 H
H12 .2097 .0740 .5016 .070 Uiso calc R 1 . . H
H13 .0962 .0089 .5719 .074 Uiso calc R 1 . . H
H15 -.0185 .2486 .6121 .062 Uiso calc R 1 . . H
H16 .0954 .3139 .5421 .061 Uiso calc R 1 . . H
H24 .5111 .5032 .3091 .082 Uiso calc R 1 . . H
H34 .8370 .1012 .6304 .088 Uiso calc R 1 . . H
H22 .6625 .2108 .2491 .059 Uiso calc R 1 . . H
H23 .6401 .3579 .2196 .062 Uiso calc R 1 . . H
H25 .4650 .3916 .3830 .051 Uiso calc R 1 . . H
H26 .4883 .2444 .4128 .054 Uiso calc R 1 . . H
H32 .7867 .1435 .4079 .055 Uiso calc R 1 . . H
H33 .8591 .1434 .5152 .056 Uiso calc R 1 . . H
H35 .6036 .0738 .6006 .059 Uiso calc R 1 . . H
H36 .5319 .0748 .4934 .059 Uiso calc R 1 . . H

loop_
_atom_site_aniso_label
_atom_site_aniso_U_11
_atom_site_aniso_U_22
_atom_site_aniso_U_33
_atom_site_aniso_U_12
_atom_site_aniso_U_13
_atom_site_aniso_U_23
N1 .047(2) .041(2) .056(2) -.0055(16) .0024(17) -.0009(19)
C2 .071(4) .056(4) .080(5) -.011(3) -.023(4) .004(3)
C3 .060(3) .064(3) .048(2) -.001(2) .0024(19) .009(2)
N4 .092(4) .087(5) .0527(18) .006(6) -.021(3) .003(2)
C5 .091(3) .056(3) .057(3) .008(2) .016(2) .012(2)
C6 .059(3) .051(4) .057(3) -.004(2) .001(2) .011(3)
N7 .077(3) .079(3) .068(3) .028(3) .017(3) .033(3)
S1 .0541(4) .0708(4) .0324(3) -.0176(3) .000 .000
O11 .0764(10) .0982(12) .0495(8) -.0288(9) .0225(7) -.0296(8)
O14 .0418(7) .0679(9) .0619(8) .0074(6) .0107(6) .0201(7)
C11 .0412(9) .0550(10) .0343(8) -.0069(8) -.0013(7) .0005(8)
C12 .0558(11) .0528(11) .0657(12) .0003(9) .0209(10) -.0067(10)
C13 .0618(12) .0444(10) .0790(14) .0031(9) .0242(11) .0037(10)
C14 .0361(8) .0539(11) .0449(9) .0046(8) -.0009(7) .0062(8)
C15 .0478(10) .0538(11) .0540(11) .0120(9) .0087(9) .0013(9)
C16 .0561(11) .0453(9) .0508(10) .0015(9) .0004(9) .0033(8)
S2 .0537(3) .0430(2) .0527(3) -.0077(2) -.0051(2) -.0017(2)
O21 .0669(9) .0623(9) .0778(10) -.0288(7) -.0152(8) .0061(7)
O22 .0861(10) .0532(8) .0598(9) .0091(8) .0020(8) -.0111(7)
O24 .0649(9) .0505(8) .0485(8) .0066(7) .0108(6) .0071(6)
O34 .0414(7) .0897(10) .0440(7) .0050(7) .0052(5) .0094(7)
C21 .0386(9) .0447(9) .0415(9) -.0043(7) -.0057(7) -.0009(7)
C22 .0544(10) .0527(10) .0403(9) .0039(9) .0071(8) -.0041(8)
C23 .0620(12) .0587(11) .0343(9) .0021(9) .0107(8) .0039(8)
C24 .0399(9) .0482(10) .0366(8) -.0010(7) -.0020(7) .0017(7)
C25 .0346(8) .0515(10) .0419(9) .0001(7) .0043(7) -.0023(8)
C26 .0388(9) .0553(11) .0412(9) -.0065(8) .0064(7) .0049(8)
C31 .0436(9) .0364(8) .0512(10) -.0028(7) -.0012(8) .0045(8)
C32 .0411(8) .0522(10) .0443(9) -.0014(8) .0065(8) .0083(8)
C33 .0336(8) .0547(10) .0518(10) -.0036(8) .0043(8) .0058(8)
C34 .0402(9) .0436(9) .0454(9) .0054(7) .0039(7) .0053(8)
C35 .0409(9) .0558(11) .0515(10) .0001(8) .0106(8) .0109(9)
C36 .0362(8) .0500(10) .0606(12) -.0042(8) .0030(8) .0075(9)

loop_
_atom_type_symbol
_atom_type_description
_atom_type_scat_dispersion_real
_atom_type_scat_dispersion_imag
_atom_type_scat_source
C C .0033 .0016 'International Tables Vol C Tables 4.2.6.8 and 6.1.1.4'
H H .0000 .0000 'International Tables Vol C Tables 4.2.6.8 and 6.1.1.4'
N N .0061 .0033 'International Tables Vol C Tables 4.2.6.8 and 6.1.1.4'
O O .0106 .0060 'International Tables Vol C Tables 4.2.6.8 and 6.1.1.4'
S S .1246 .1234 'International Tables Vol C Tables 4.2.6.8 and 6.1.1.4'

loop_
_geom_angle_atom_site_label_1
_geom_angle_atom_site_label_2
_geom_angle_atom_site_label_3
_geom_angle_site_symmetry_1
_geom_angle_site_symmetry_3
_geom_angle
_geom_angle_publ_flag
N1 C2 C3 . . 112.7(4) no
C2 C3 N4 . . 109.5(6) no
C3 N4 C5 . . 112.4(8) no
N4 C5 C6 . . 109.1(4) no
C5 C6 N7 . . 112.1(5) no
O11 S1 O11 2 . 118.08(14) no
O11 S1 C11 2 . 108.51(9) no
O11 S1 C11 . . 107.43(9) no
O11 S1 C11 2 2 107.43(9) no
O11 S1 C11 . 2 108.51(9) no
C11 S1 C11 . 2 106.31(11) no
C12 C11 C16 . . 119.58(17) no
S1 C11 C16 . . 120.38(15) no
S1 C11 C12 . . 120.04(14) no
C11 C12 C13 . . 119.95(18) no
C12 C13 C14 . . 121.61(19) no
O14 C14 C15 . . 121.46(16) no
O14 C14 C13 . . 121.21(17) no
C13 C14 C15 . . 117.33(17) no
C14 C15 C16 . . 121.40(17) no
C11 C16 C15 . . 120.13(18) no
O21 S2 O22 . . 119.26(9) no
O22 S2 C21 . . 108.06(8) no
O21 S2 C21 . . 108.08(9) no
O22 S2 C31 . . 108.55(9) no
C22 C21 C26 . . 120.22(17) no
S2 C21 C22 . . 119.73(14) no
S2 C21 C26 . . 120.04(13) no
C21 C22 C23 . . 119.48(17) no
C22 C23 C24 . . 120.91(16) no
O24 C24 C23 . . 118.28(15) no
O24 C24 C25 . . 122.47(16) no
C23 C24 C25 . . 119.25(17) no
C24 C25 C26 . . 119.91(16) no
C21 C26 C25 . . 120.22(16) no
C32 C31 C36 . . 120.18(17) no
S2 C31 C36 . . 119.46(14) no
S2 C31 C32 . . 120.35(14) no
C31 C32 C33 . . 119.94(16) no
C32 C33 C34 . . 120.05(16) no
O34 C34 C35 . . 117.22(16) no
O34 C34 C33 . . 123.31(16) no
C33 C34 C35 . . 119.46(17) no
C34 C35 C36 . . 120.20(16) no
C31 C36 C35 . . 120.11(16) no

loop_
_geom_bond_atom_site_label_1
_geom_bond_atom_site_label_2
_geom_bond_site_symmetry_2
_geom_bond_distance
_geom_bond_publ_flag
N1 C2 . 1.457(4) yes
C2 C3 . 1.487(6) no
C3 N4 . 1.460(8) yes
N4 C5 . 1.460(8) yes
C5 C6 . 1.486(6) no
C6 N7 . 1.457(4) yes
N1 N7 2 .743(5) no
C2 C6 2 .589(6) no
C3 C5 2 1.774(7) no
N4 N4 2 .614(7) no
S1 O11 2 1.4407(15) no
S1 O11 . 1.4407(15) no
S1 C11 . 1.7476(17) no
S1 C11 2 1.7476(17) no
O14 C14 . 1.320(2) yes
C11 C12 . 1.382(3) no
C11 C16 . 1.382(3) no
C12 C13 . 1.370(3) no
C13 C14 . 1.394(3) no
C14 C15 . 1.393(3) no
C15 C16 . 1.372(3) no
S2 O21 . 1.4400(14) no
S2 O22 . 1.4367(15) no
S2 C21 . 1.7539(19) no
S2 C31 . 1.7583(18) no
O24 C24 . 1.342(2) yes
O34 C34 . 1.350(2) yes
C21 C22 . 1.384(2) no
C21 C26 . 1.385(2) no
C22 C23 . 1.373(3) no
C23 C24 . 1.388(2) no
C24 C25 . 1.392(2) no
C25 C26 . 1.376(2) no
C31 C32 . 1.384(2) no
C31 C36 . 1.382(2) no
C32 C33 . 1.379(2) no
C33 C34 . 1.393(2) no
C34 C35 . 1.391(2) no
C35 C36 . 1.374(3) no

loop_
_geom_hbond_atom_site_label_D
_geom_hbond_atom_site_label_H
_geom_hbond_atom_site_label_A
_geom_hbond_site_symmetry_A
_geom_hbond_distance_DH
_geom_hbond_distance_HA
_geom_hbond_distance_DA
_geom_hbond_angle_DHA
_geom_hbond_publ_flag
N1 H1A O24 4_645 .89 1.96 2.847(4) 176 y
N1 H1B O34 5_656 .89 2.11 2.942(4) 156 y
N1 H1C O11 . .89 2.27 3.037(4) 144 y
N1 H1C O21 . .89 2.51 3.056(4) 120 y
N7 H7A O24 3_465 .89 1.95 2.826(5) 166 y
N7 H7B O11 2_555 .89 2.37 2.864(6) 115 y
N7 H7B O21 2_555 .89 2.31 2.799(5) 114 y
N7 H7C N4 . .89 2.36 2.774(8) 108 no
O24 H24 O14 6_556 .82 1.67 2.4958(19) 164 y
O34 H34 O14 1_655 .82 1.73 2.5330(18) 167 y

loop_
_geom_torsion_atom_site_label_1
_geom_torsion_atom_site_label_2
_geom_torsion_atom_site_label_3
_geom_torsion_atom_site_label_4
_geom_torsion_site_symmetry_1
_geom_torsion
_geom_torsion_publ_flag
N1 C2 C3 N4 . -173.8(6) yes
C2 C3 N4 C5 . 169.8(6) yes
C3 N4 C5 C6 . -84.7(7) yes
N4 C5 C6 N7 . -51.0(7) yes
O11 S1 C11 C16 2 -39.48(17) no
O11 S1 C11 C16 . -168.19(15) no
C11 S1 C11 C16 2 75.80(14) no
O11 S1 C11 C12 2 140.74(16) no
O11 S1 C11 C12 . 12.03(19) yes
C11 S1 C11 C12 2 -103.98(17) no
C16 C11 C12 C13 . .5(3) no
S1 C11 C12 C13 . -179.74(17) no
C11 C12 C13 C14 . -.1(3) no
C12 C13 C14 O14 . -179.80(19) no
C12 C13 C14 C15 . -.2(3) no
O14 C14 C15 C16 . 179.64(17) no
C13 C14 C15 C16 . .0(3) no
C14 C15 C16 C11 . .4(3) no
C12 C11 C16 C15 . -.6(3) no
S1 C11 C16 C15 . 179.59(14) no
O22 S2 C21 C22 . 2.48(17) yes
O21 S2 C21 C22 . -127.85(15) no
C31 S2 C21 C22 . 118.48(15) no
O22 S2 C21 C26 . -176.59(14) no
O21 S2 C21 C26 . 53.08(16) no
C31 S2 C21 C26 . -60.59(15) no
C26 C21 C22 C23 . .9(3) no
S2 C21 C22 C23 . -178.13(15) no
C21 C22 C23 C24 . .0(3) no
C22 C23 C24 O24 . 178.14(17) no
C22 C23 C24 C25 . -1.1(3) no
O24 C24 C25 C26 . -177.90(16) no
C23 C24 C25 C26 . 1.3(3) no
C24 C25 C26 C21 . -.4(3) no
C22 C21 C26 C25 . -.7(3) no
S2 C21 C26 C25 . 178.33(13) no
O22 S2 C31 C36 . -140.71(15) no
O21 S2 C31 C36 . -11.15(17) yes
C21 S2 C31 C36 . 103.61(15) no
O22 S2 C31 C32 . 38.75(17) no
O21 S2 C31 C32 . 168.30(15) no
C21 S2 C31 C32 . -76.93(16) no
C36 C31 C32 C33 . 2.0(3) no
S2 C31 C32 C33 . -177.42(14) no
C31 C32 C33 C34 . .1(3) no
C32 C33 C34 O34 . 177.85(18) no
C32 C33 C34 C35 . -1.9(3) no
O34 C34 C35 C36 . -178.05(17) no
C33 C34 C35 C36 . 1.7(3) no
C34 C35 C36 C31 . .3(3) no
C32 C31 C36 C35 . -2.2(3) no
S2 C31 C36 C35 . 177.23(15) no
